data_4323839
loop_
_publ_author_name
'Pericles D. Akrivos'
'Petros P. Karagiannidis'
'Catherine P. Raptopoulou'
'Aris Terzis'
'Stefan Stoyanov'

_publ_section_title
;
 Reactions of Copper(I) Halides with Tertiary Phosphines. The Unique
 Structure of [Cu(tribenzylphosphine)2][CuBr2]
;
_journal_name_full 'Inorganic Chemistry'
_journal_page_first 4082
_journal_page_last 4083
_journal_paper_doi 10.1021/ic951387n
_journal_volume 35
_journal_year 1996
_chemical_formula_sum 'C42 H42 Br2 Cu2 P2'
_chemical_formula_weight 895.60
_chemical_name_systematic
; 
 ? 
;
_space_group_IT_number 148
_symmetry_cell_setting hexagonal
_symmetry_space_group_name_Hall '-R 3'
_symmetry_space_group_name_H-M 'R -3 :H'
_atom_sites_solution_hydrogens geom
_atom_sites_solution_primary direct
_atom_sites_solution_secondary difmap
_audit_creation_method SHELXL
_cell_angle_alpha 90.00
_cell_angle_beta 90.00
_cell_angle_gamma 120.00
_cell_formula_units_Z 3
_cell_length_a 13.8294(13)
_cell_length_b 13.8294(13)
_cell_length_c 17.429(2)
_cell_measurement_reflns_used 25
_cell_measurement_temperature 293(2)
_cell_measurement_theta_max 23
_cell_measurement_theta_min 11
_cell_volume 2886.8(5)
_computing_cell_refinement 'Program Least by Crystal Logic software'
_computing_data_collection 'Program Collect by Crystal Logic software'
_computing_data_reduction 'Program Reduce by Crystal Logic software'
_computing_molecular_graphics ORTEP
_computing_structure_refinement 'SHELXL-93 (Sheldrick, 1993)'
_computing_structure_solution 'SHELXS-86 (Sheldrick, 1990)'
_diffrn_ambient_temperature 293(2)
_diffrn_measurement_device 'P21 Nicolet'
_diffrn_measurement_method 'theta-2theta scan'
_diffrn_radiation_monochromator Zr-filtered
_diffrn_radiation_source 'fine-focus sealed tube'
_diffrn_radiation_type MoK\a
_diffrn_radiation_wavelength 0.71070
_diffrn_reflns_av_R_equivalents 0.0299
_diffrn_reflns_av_sigmaI/netI 0.0332
_diffrn_reflns_limit_h_max 16
_diffrn_reflns_limit_h_min -16
_diffrn_reflns_limit_k_max 16
_diffrn_reflns_limit_k_min -9
_diffrn_reflns_limit_l_max 16
_diffrn_reflns_limit_l_min -20
_diffrn_reflns_number 3503
_diffrn_reflns_theta_max 24.96
_diffrn_reflns_theta_min 2.06
_diffrn_standards_interval_count 97
_diffrn_standards_number 3
_exptl_absorpt_coefficient_mu 3.293
_exptl_absorpt_correction_T_max 1.24
_exptl_absorpt_correction_T_min 1.00
_exptl_absorpt_correction_type psi-scan
_exptl_crystal_colour white
_exptl_crystal_density_diffrn 1.546
_exptl_crystal_density_meas 1.52
_exptl_crystal_density_method 'floating method'
_exptl_crystal_description parallelepiped
_exptl_crystal_F_000 1356
_exptl_crystal_size_max 0.50
_exptl_crystal_size_mid 0.30
_exptl_crystal_size_min 0.25
_refine_diff_density_max 0.386
_refine_diff_density_min -0.417
_refine_diff_density_rms 0.057
_refine_ls_extinction_method none
_refine_ls_goodness_of_fit_all 1.276
_refine_ls_goodness_of_fit_obs 1.051
_refine_ls_matrix_type full
_refine_ls_number_parameters 102
_refine_ls_number_reflns 1126
_refine_ls_number_restraints 0
_refine_ls_restrained_S_all 1.399
_refine_ls_restrained_S_obs 1.051
_refine_ls_R_factor_all 0.0700
_refine_ls_R_factor_obs 0.0265
_refine_ls_shift/esd_max 0.001
_refine_ls_shift/esd_mean 0.000
_refine_ls_structure_factor_coef Fsqd
_refine_ls_weighting_details 'w=1/[\s^2^(Fo^2^)+(0.0284P)^2^+7.0416P] where P=(Fo^2^+2Fc^2^)/3'
_refine_ls_weighting_scheme calc
_refine_ls_wR_factor_all 0.1111
_refine_ls_wR_factor_obs 0.0657
_reflns_number_observed 738
_reflns_number_total 1133
_reflns_observed_criterion >2sigma(I)
_cod_data_source_file ic951387n.cif
_cod_data_source_block shel93
_cod_depositor_comments
;
The following automatic conversions were performed:

'_refine_ls_weighting_scheme' value 'calc
w=1/[\s^2^(Fo^2^)+(0.0284P)^2^+7.0416P] where P=(Fo^2^+2Fc^2^)/3' was
changed to 'calc'. New tag '_refine_ls_weighting_details' was
created. The value of the new tag was set to
'w=1/[\s^2^(Fo^2^)+(0.0284P)^2^+7.0416P] where P=(Fo^2^+2Fc^2^)/3'.

Automatic conversion script
Id: cif_fix_values 3143 2015-03-26 13:38:13Z robertas 
;
_cod_original_sg_symbol_H-M 'R -3'
_cod_database_code 4323839

loop_
_symmetry_equiv_pos_as_xyz
'x, y, z'
'-y, x-y, z'
'-x+y, -x, z'
'x+2/3, y+1/3, z+1/3'
'-y+2/3, x-y+1/3, z+1/3'
'-x+y+2/3, -x+1/3, z+1/3'
'x+1/3, y+2/3, z+2/3'
'-y+1/3, x-y+2/3, z+2/3'
'-x+y+1/3, -x+2/3, z+2/3'
'-x, -y, -z'
'y, -x+y, -z'
'x-y, x, -z'
'-x+2/3, -y+1/3, -z+1/3'
'y+2/3, -x+y+1/3, -z+1/3'
'x-y+2/3, x+1/3, -z+1/3'
'-x+1/3, -y+2/3, -z+2/3'
'y+1/3, -x+y+2/3, -z+2/3'
'x-y+1/3, x+2/3, -z+2/3'

loop_
_atom_site_aniso_label
_atom_site_aniso_U_11
_atom_site_aniso_U_22
_atom_site_aniso_U_33
_atom_site_aniso_U_23
_atom_site_aniso_U_13
_atom_site_aniso_U_12
Cu1 0.0476(4) 0.0476(4) 0.0320(6) 0.000 0.000 0.0238(2)
P 0.0373(6) 0.0373(6) 0.0306(8) 0.000 0.000 0.0186(3)
Cu2 0.0579(5) 0.0579(5) 0.0465(7) 0.000 0.000 0.0290(3)
Br 0.0941(5) 0.0941(5) 0.0473(5) 0.000 0.000 0.0470(2)
C1 0.050(3) 0.048(2) 0.041(2) 0.006(2) 0.010(2) 0.022(2)
C2 0.039(2) 0.036(2) 0.040(2) 0.009(2) 0.006(2) 0.016(2)
C3 0.048(3) 0.049(2) 0.051(2) 0.002(2) -0.002(2) 0.021(2)
C4 0.076(4) 0.048(3) 0.052(3) -0.005(2) 0.008(3) 0.018(3)
C5 0.077(4) 0.051(3) 0.094(4) 0.010(3) 0.028(3) 0.038(3)
C6 0.065(3) 0.068(3) 0.103(4) 0.013(3) -0.002(3) 0.044(3)
C7 0.063(3) 0.053(3) 0.060(3) 0.001(2) -0.012(2) 0.028(2)

loop_
_atom_site_label
_atom_site_type_symbol
_atom_site_fract_x
_atom_site_fract_y
_atom_site_fract_z
_atom_site_U_iso_or_equiv
_atom_site_thermal_displace_type
_atom_site_occupancy
_atom_site_calc_flag
_atom_site_refinement_flags
_atom_site_disorder_group
Cu1 Cu 0.0000 0.0000 0.0000 0.0424(3) Uani 1 d S .
P P 0.0000 0.0000 0.12597(8) 0.0351(4) Uani 1 d S .
Cu2 Cu 0.0000 0.0000 0.5000 0.0541(4) Uani 1 d S .
Br Br 0.0000 0.0000 0.37334(4) 0.0785(4) Uani 1 d S .
C1 C -0.0739(4) -0.1407(4) 0.1670(3) 0.0474(10) Uani 1 d . .
C2 C -0.0375(3) -0.2154(3) 0.1310(2) 0.0397(8) Uani 1 d . .
C3 C -0.0853(4) -0.2721(3) 0.0640(2) 0.0507(10) Uani 1 d . .
C4 C -0.0494(5) -0.3386(4) 0.0301(3) 0.0643(13) Uani 1 d . .
C5 C 0.0350(5) -0.3485(4) 0.0614(3) 0.0717(15) Uani 1 d . .
C6 C 0.0828(5) -0.2943(5) 0.1273(4) 0.074(2) Uani 1 d . .
C7 C 0.0475(4) -0.2282(4) 0.1618(3) 0.0593(12) Uani 1 d . .
H1A H -0.0628(30) -0.1370(30) 0.2152(24) 0.041(11) Uiso 1 d . .
H1B H -0.1463(38) -0.1666(36) 0.1615(23) 0.057(13) Uiso 1 d . .
H3 H -0.1379(34) -0.2638(31) 0.0461(22) 0.044(11) Uiso 1 d . .
H4 H -0.0829(36) -0.3736(36) -0.0067(26) 0.052(13) Uiso 1 d . .
H5 H 0.0575(40) -0.3896(41) 0.0397(28) 0.075(16) Uiso 1 d . .
H6 H 0.1331(49) -0.2981(48) 0.1470(32) 0.094(20) Uiso 1 d . .
H7 H 0.0729(35) -0.1970(34) 0.2001(24) 0.050(14) Uiso 1 d . .

loop_
_atom_type_symbol
_atom_type_description
_atom_type_scat_dispersion_real
_atom_type_scat_dispersion_imag
_atom_type_scat_source
C C 0.0033 0.0016 'International Tables Vol C Tables 4.2.6.8 and 6.1.1.4'
H H 0.0000 0.0000 'International Tables Vol C Tables 4.2.6.8 and 6.1.1.4'
P P 0.1023 0.0942 'International Tables Vol C Tables 4.2.6.8 and 6.1.1.4'
Br Br -0.2901 2.4595 'International Tables Vol C Tables 4.2.6.8 and 6.1.1.4'
Cu Cu 0.3201 1.2651 'International Tables Vol C Tables 4.2.6.8 and 6.1.1.4'

loop_
_geom_angle_atom_site_label_1
_geom_angle_atom_site_label_2
_geom_angle_atom_site_label_3
_geom_angle
_geom_angle_site_symmetry_1
_geom_angle_site_symmetry_3
_geom_angle_publ_flag
P Cu1 P 180.0 10 . ?
C1 P C1 105.8(2) 3 . ?
C1 P C1 105.8(2) 3 2 ?
C1 P C1 105.8(2) . 2 ?
C1 P Cu1 112.97(15) 3 . ?
C1 P Cu1 112.97(15) . . ?
C1 P Cu1 112.97(15) 2 . ?
Br Cu2 Br 180.0 . 10_556 ?
C2 C1 P 111.6(3) . . ?
C3 C2 C7 117.0(4) . . ?
C3 C2 C1 121.1(4) . . ?
C7 C2 C1 121.9(4) . . ?
C4 C3 C2 120.9(5) . . ?
C5 C4 C3 120.7(5) . . ?
C6 C5 C4 119.6(5) . . ?
C5 C6 C7 120.2(5) . . ?
C6 C7 C2 121.6(5) . . ?

loop_
_geom_bond_atom_site_label_1
_geom_bond_atom_site_label_2
_geom_bond_distance
_geom_bond_site_symmetry_2
_geom_bond_publ_flag
Cu1 P 2.1955(14) 10 ?
Cu1 P 2.1955(14) . ?
P C1 1.831(4) 3 ?
P C1 1.831(4) . ?
P C1 1.831(4) 2 ?
Cu2 Br 2.2076(8) . ?
Cu2 Br 2.2077(8) 10_556 ?
C1 C2 1.495(6) . ?
C2 C3 1.378(5) . ?
C2 C7 1.381(6) . ?
C3 C4 1.377(7) . ?
C4 C5 1.356(8) . ?
C5 C6 1.350(8) . ?
C6 C7 1.373(7) . ?
